data_1507929
loop_
_publ_author_name
'Seyedsayamdost, Mohammad R.'
'Case, Rebecca J.'
'Kolter, Roberto'
'Clardy, Jon'

_publ_section_title
;
 The Jekyll-and-Hyde chemistry of Phaeobacter gallaeciensis.
;
_journal_issue 4
_journal_name_full 'Nature chemistry'
_journal_page_first 331
_journal_page_last 335
_journal_paper_doi 10.1038/nchem.1002
_journal_volume 3
_journal_year 2011
_chemical_formula_sum 'C33 H26 Cl2 O6 S2'
_chemical_formula_weight 653.56
_chemical_name_systematic
; 
 3-(p-hydroxyphenyl)-7-thiomethyl-1-oxaazulan-2-one 
;
_space_group_IT_number 9
_symmetry_cell_setting monoclinic
_symmetry_space_group_name_Hall 'C -2yc'
_symmetry_space_group_name_H-M 'C 1 c 1'
_atom_sites_solution_hydrogens geom
_atom_sites_solution_primary direct
_atom_sites_solution_secondary difmap
_audit_creation_method SHELXL-97
_cell_angle_alpha 90.00
_cell_angle_beta 95.469(4)
_cell_angle_gamma 90.00
_cell_formula_units_Z 2
_cell_length_a 14.755(3)
_cell_length_b 14.831(3)
_cell_length_c 7.1877(16)
_cell_measurement_reflns_used 1308
_cell_measurement_temperature 100(2)
_cell_measurement_theta_max 20.26
_cell_measurement_theta_min 2.24
_cell_volume 1565.7(6)
_computing_cell_refinement 'SAINT 7.46A (Bruker-AXS, 2009)'
_computing_data_collection 'APEX2 v2009.3.0 (Bruker-AXS, 2009)'
_computing_data_reduction 'SAINT 7.46A (Bruker-AXS, 2009)'
_computing_molecular_graphics 'Bruker SHELXTL'
_computing_publication_material 'Bruker SHELXTL'
_computing_structure_refinement 'SHELXL-97 (Sheldrick, 2008)'
_computing_structure_solution 'SHELXS-97 (Sheldrick, 2008)'
_diffrn_ambient_temperature 100(2)
_diffrn_measured_fraction_theta_full 0.998
_diffrn_measured_fraction_theta_max 0.998
_diffrn_measurement_device_type 'CCD area detector'
_diffrn_measurement_method 'phi and omega scans'
_diffrn_radiation_monochromator graphite
_diffrn_radiation_source 'fine-focus sealed tube'
_diffrn_radiation_type MoK\a
_diffrn_radiation_wavelength 0.71073
_diffrn_reflns_av_R_equivalents 0.0570
_diffrn_reflns_av_sigmaI/netI 0.0801
_diffrn_reflns_limit_h_max 17
_diffrn_reflns_limit_h_min -17
_diffrn_reflns_limit_k_max 17
_diffrn_reflns_limit_k_min -17
_diffrn_reflns_limit_l_max 8
_diffrn_reflns_limit_l_min -8
_diffrn_reflns_number 6816
_diffrn_reflns_theta_full 25.06
_diffrn_reflns_theta_max 25.06
_diffrn_reflns_theta_min 1.95
_exptl_absorpt_coefficient_mu 0.385
_exptl_absorpt_correction_T_max 0.9923
_exptl_absorpt_correction_T_min 0.9270
_exptl_absorpt_correction_type multi-scan
_exptl_absorpt_process_details SADABS
_exptl_crystal_colour brown
_exptl_crystal_density_diffrn 1.386
_exptl_crystal_density_method 'not measured'
_exptl_crystal_description needle
_exptl_crystal_F_000 676
_exptl_crystal_size_max 0.20
_exptl_crystal_size_mid 0.03
_exptl_crystal_size_min 0.02
_refine_diff_density_max 0.795
_refine_diff_density_min -0.316
_refine_diff_density_rms 0.096
_refine_ls_abs_structure_details 'Flack H D (1983), Acta Cryst. A39, 876-881'
_refine_ls_abs_structure_Flack -0.13(18)
_refine_ls_extinction_method none
_refine_ls_goodness_of_fit_ref 1.053
_refine_ls_hydrogen_treatment constr
_refine_ls_matrix_type full
_refine_ls_number_parameters 214
_refine_ls_number_reflns 2745
_refine_ls_number_restraints 2
_refine_ls_restrained_S_all 1.053
_refine_ls_R_factor_all 0.1123
_refine_ls_R_factor_gt 0.0781
_refine_ls_shift/su_max 0.000
_refine_ls_shift/su_mean 0.000
_refine_ls_structure_factor_coef Fsqd
_refine_ls_weighting_details 'calc w=1/[\s^2^(Fo^2^)+(0.1284P)^2^+0.0000P] where P=(Fo^2^+2Fc^2^)/3'
_refine_ls_weighting_scheme calc
_refine_ls_wR_factor_gt 0.1911
_refine_ls_wR_factor_ref 0.2151
_reflns_number_gt 1911
_reflns_number_total 2745
_reflns_threshold_expression >2sigma(I)
_cod_data_source_file nchem.1002-s2.cif
_cod_data_source_block RoseobacticideA
_cod_depositor_comments
;
The following automatic conversions were performed:

'_symmetry_cell_setting' value 'Monoclinic' changed to 'monoclinic'
according to /home/saulius/struct/CIF-dictionaries/cif_core.dic
dictionary named 'cif_core.dic' version 2.4.1 from
2010-06-29.

'_exptl_absorpt_correction_type' value 'MULTI-SCAN'
changed to 'multi-scan' according to
/home/saulius/struct/CIF-dictionaries/cif_core.dic dictionary named
'cif_core.dic' version 2.4.1 from 2010-06-29.

Automatic conversion script
Id: cif_fix_values 1891 2012-01-12 08:04:46Z andrius 
;
_cod_original_sg_symbol_H-M Cc
_cod_database_code 1507929

loop_
_symmetry_equiv_pos_as_xyz
'x, y, z'
'x, -y, z+1/2'
'x+1/2, y+1/2, z'
'x+1/2, -y+1/2, z+1/2'

loop_
_atom_site_label
_atom_site_type_symbol
_atom_site_fract_x
_atom_site_fract_y
_atom_site_fract_z
_atom_site_U_iso_or_equiv
_atom_site_adp_type
_atom_site_occupancy
_atom_site_symmetry_multiplicity
_atom_site_calc_flag
_atom_site_refinement_flags
_atom_site_disorder_assembly
_atom_site_disorder_group
S1A S 0.1509(2) 0.1566(4) 0.6052(4) 0.0642(12) Uani 0.774(10) 1 d P A 1
C16A C 0.1594(9) 0.2746(7) 0.6042(16) 0.075(4) Uani 0.774(10) 1 d P A 1
H16A H 0.1110 0.2997 0.5166 0.112 Uiso 0.774(10) 1 calc PR A 1
H16B H 0.2188 0.2921 0.5655 0.112 Uiso 0.774(10) 1 calc PR A 1
H16C H 0.1532 0.2978 0.7300 0.112 Uiso 0.774(10) 1 calc PR A 1
S1B S 0.1761(10) 0.2021(13) 0.6173(17) 0.0642(12) Uani 0.226(10) 1 d P A 2
C16B C 0.2124(10) 0.3248(13) 0.5804(17) 0.075(4) Uani 0.226(10) 1 d PR A 2
H16D H 0.1625 0.3574 0.5100 0.112 Uiso 0.226(10) 1 calc PR A 2
H16E H 0.2662 0.3256 0.5102 0.112 Uiso 0.226(10) 1 calc PR A 2
H16F H 0.2270 0.3538 0.7020 0.112 Uiso 0.226(10) 1 calc PR A 2
O1 O 0.3189(3) -0.1114(3) 0.8017(6) 0.0494(12) Uani 1 1 d . A .
O2 O 0.4072(4) -0.2321(3) 0.8623(7) 0.0570(13) Uani 1 1 d . A .
O3 O 0.8346(3) -0.1328(3) 1.1507(7) 0.0535(13) Uani 1 1 d . . .
H3 H 0.8581 -0.1755 1.2186 0.064 Uiso 1 1 d R . .
C1 C 0.2537(5) 0.1244(7) 0.7343(9) 0.059(2) Uani 1 1 d . . .
C2 C 0.2583(4) 0.0324(6) 0.7449(8) 0.054(2) Uani 1 1 d . A .
H2 H 0.2047 0.0012 0.6981 0.065 Uiso 1 1 calc R . .
C3 C 0.3296(4) -0.0208(5) 0.8138(9) 0.0460(17) Uani 1 1 d . . .
C4 C 0.4200(4) 0.0004(4) 0.8935(7) 0.0364(14) Uani 1 1 d . A .
C5 C 0.4505(5) 0.0891(4) 0.9421(8) 0.0396(15) Uani 1 1 d . . .
H5 H 0.5094 0.0939 1.0072 0.048 Uiso 1 1 calc R A .
C6 C 0.4053(5) 0.1670(5) 0.9062(10) 0.0550(19) Uani 1 1 d . A .
H6 H 0.4367 0.2193 0.9541 0.066 Uiso 1 1 calc R . .
C7 C 0.3183(6) 0.1845(6) 0.8085(11) 0.069(3) Uani 1 1 d . A .
H7 H 0.3029 0.2464 0.7924 0.083 Uiso 1 1 calc R . .
C8 C 0.4011(4) -0.1496(5) 0.8636(8) 0.0436(16) Uani 1 1 d . . .
C9 C 0.4641(4) -0.0807(4) 0.9187(7) 0.0324(14) Uani 1 1 d . A .
C10 C 0.5611(4) -0.0960(4) 0.9814(8) 0.0327(13) Uani 1 1 d . . .
C11 C 0.5883(5) -0.1728(4) 1.0799(9) 0.0430(15) Uani 1 1 d . A .
H11 H 0.5441 -0.2158 1.1094 0.052 Uiso 1 1 calc R . .
C12 C 0.6806(4) -0.1879(4) 1.1368(9) 0.0432(16) Uani 1 1 d . . .
H12 H 0.6992 -0.2416 1.2019 0.052 Uiso 1 1 calc R A .
C13 C 0.7457(4) -0.1229(4) 1.0967(9) 0.0378(15) Uani 1 1 d . A .
C14 C 0.7180(4) -0.0490(4) 0.9937(9) 0.0404(15) Uani 1 1 d . . .
H14 H 0.7619 -0.0065 0.9607 0.048 Uiso 1 1 calc R A .
C15 C 0.6280(4) -0.0352(4) 0.9373(8) 0.0347(13) Uani 1 1 d . A .
H15 H 0.6105 0.0171 0.8663 0.042 Uiso 1 1 calc R . .
Cl1 Cl 0.4247(3) 0.3951(3) 0.7463(7) 0.0739(12) Uani 0.50 1 d P . .
Cl2 Cl 0.5609(3) 0.4140(2) 0.4932(7) 0.0650(11) Uani 0.50 1 d P . .
C21 C 0.4622(11) 0.4480(12) 0.561(2) 0.070(4) Uani 0.50 1 d P . .
H21A H 0.4153 0.4414 0.4540 0.084 Uiso 0.50 1 calc PR . .
H21B H 0.4673 0.5132 0.5905 0.084 Uiso 0.50 1 calc PR . .

loop_
_atom_site_aniso_label
_atom_site_aniso_U_11
_atom_site_aniso_U_22
_atom_site_aniso_U_33
_atom_site_aniso_U_23
_atom_site_aniso_U_13
_atom_site_aniso_U_12
S1A 0.0503(19) 0.081(3) 0.0596(13) 0.0044(19) -0.0049(12) 0.0272(19)
C16A 0.106(10) 0.055(8) 0.059(5) -0.007(6) -0.018(6) 0.050(7)
S1B 0.0503(19) 0.081(3) 0.0596(13) 0.0044(19) -0.0049(12) 0.0272(19)
C16B 0.106(10) 0.055(8) 0.059(5) -0.007(6) -0.018(6) 0.050(7)
O1 0.032(2) 0.060(3) 0.055(3) 0.001(2) -0.002(2) -0.007(2)
O2 0.059(3) 0.049(3) 0.061(3) -0.001(2) -0.009(2) -0.013(2)
O3 0.038(3) 0.059(3) 0.061(3) 0.017(2) -0.007(2) 0.011(2)
C1 0.060(5) 0.086(6) 0.030(4) -0.001(4) 0.003(3) 0.023(5)
C2 0.029(4) 0.101(7) 0.032(3) 0.006(4) 0.002(3) 0.013(4)
C3 0.038(4) 0.065(5) 0.036(3) 0.000(3) 0.008(3) 0.007(3)
C4 0.034(3) 0.048(4) 0.026(3) 0.004(3) 0.001(2) 0.010(3)
C5 0.052(4) 0.035(4) 0.033(3) -0.001(3) 0.007(3) 0.015(3)
C6 0.067(5) 0.051(4) 0.045(4) -0.009(3) -0.003(4) 0.020(4)
C7 0.087(7) 0.077(6) 0.047(4) 0.011(4) 0.020(4) 0.043(5)
C8 0.038(4) 0.059(5) 0.032(3) 0.005(3) -0.006(3) -0.003(3)
C9 0.028(3) 0.038(4) 0.031(3) -0.002(3) 0.002(2) -0.006(3)
C10 0.034(3) 0.032(3) 0.030(3) -0.003(3) -0.008(2) 0.000(3)
C11 0.051(4) 0.036(4) 0.042(4) 0.000(3) 0.003(3) -0.004(3)
C12 0.046(4) 0.037(4) 0.045(4) 0.004(3) -0.008(3) 0.007(3)
C13 0.028(3) 0.044(4) 0.041(3) 0.001(3) 0.000(3) 0.009(3)
C14 0.038(3) 0.042(4) 0.042(3) 0.006(3) 0.002(3) -0.002(3)
C15 0.040(3) 0.034(3) 0.030(3) 0.001(3) 0.002(2) 0.000(3)
Cl1 0.063(3) 0.050(2) 0.112(3) 0.007(2) 0.028(2) -0.0054(19)
Cl2 0.0432(19) 0.037(2) 0.118(3) -0.004(2) 0.026(2) -0.0046(15)
C21 0.061(10) 0.081(11) 0.064(10) -0.008(9) -0.015(7) 0.011(9)

loop_
_atom_type_symbol
_atom_type_description
_atom_type_scat_dispersion_real
_atom_type_scat_dispersion_imag
_atom_type_scat_source
C C 0.0033 0.0016 'International Tables Vol C Tables 4.2.6.8 and 6.1.1.4'
H H 0.0000 0.0000 'International Tables Vol C Tables 4.2.6.8 and 6.1.1.4'
O O 0.0106 0.0060 'International Tables Vol C Tables 4.2.6.8 and 6.1.1.4'
S S 0.1246 0.1234 'International Tables Vol C Tables 4.2.6.8 and 6.1.1.4'
Cl Cl 0.1484 0.1585 'International Tables Vol C Tables 4.2.6.8 and 6.1.1.4'

loop_
_geom_angle_atom_site_label_1
_geom_angle_atom_site_label_2
_geom_angle_atom_site_label_3
_geom_angle
C16A S1A C1 102.3(6)
C1 S1B C16B 120.2(7)
S1B C16B H16D 109.5
S1B C16B H16E 109.5
H16D C16B H16E 109.5
S1B C16B H16F 109.5
H16D C16B H16F 109.5
H16E C16B H16F 109.5
C3 O1 C8 107.1(5)
C13 O3 H3 125.4
C2 C1 C7 126.6(7)
C2 C1 S1A 109.5(7)
C7 C1 S1A 123.9(7)
C2 C1 S1B 134.3(9)
C7 C1 S1B 98.9(9)
C1 C2 C3 128.8(7)
C1 C2 H2 115.6
C3 C2 H2 115.6
O1 C3 C2 117.8(6)
O1 C3 C4 110.0(5)
C2 C3 C4 132.1(7)
C9 C4 C5 130.0(5)
C9 C4 C3 105.8(5)
C5 C4 C3 124.1(5)
C6 C5 C4 127.4(6)
C6 C5 H5 116.3
C4 C5 H5 116.3
C5 C6 C7 131.0(8)
C5 C6 H6 114.5
C7 C6 H6 114.5
C1 C7 C6 129.1(8)
C1 C7 H7 115.4
C6 C7 H7 115.4
O2 C8 O1 118.2(6)
O2 C8 C9 132.6(6)
O1 C8 C9 109.3(6)
C4 C9 C8 107.8(5)
C4 C9 C10 127.6(5)
C8 C9 C10 124.5(5)
C11 C10 C15 118.2(5)
C11 C10 C9 120.7(5)
C15 C10 C9 121.1(5)
C10 C11 C12 120.5(6)
C10 C11 H11 119.7
C12 C11 H11 119.7
C11 C12 C13 119.5(6)
C11 C12 H12 120.2
C13 C12 H12 120.2
O3 C13 C14 118.6(6)
O3 C13 C12 122.3(6)
C14 C13 C12 119.1(6)
C13 C14 C15 120.9(6)
C13 C14 H14 119.5
C15 C14 H14 119.5
C14 C15 C10 121.6(6)
C14 C15 H15 119.2
C10 C15 H15 119.2
Cl2 C21 Cl1 117.1(10)
Cl2 C21 H21A 108.0
Cl1 C21 H21A 108.0
Cl2 C21 H21B 108.0
Cl1 C21 H21B 108.0
H21A C21 H21B 107.3

loop_
_geom_bond_atom_site_label_1
_geom_bond_atom_site_label_2
_geom_bond_distance
S1A C16A 1.754(11)
S1A C1 1.767(8)
C16A H16A 0.9800
C16A H16B 0.9800
C16A H16C 0.9800
S1B C1 1.777(15)
S1B C16B 1.9221
C16B H16D 0.9800
C16B H16E 0.9800
C16B H16F 0.9800
O1 C3 1.355(9)
O1 C8 1.374(8)
O2 C8 1.227(8)
O3 C13 1.340(7)
O3 H3 0.8534
C1 C2 1.368(12)
C1 C7 1.375(13)
C2 C3 1.370(9)
C2 H2 0.9500
C3 C4 1.434(9)
C4 C9 1.372(8)
C4 C5 1.423(9)
C5 C6 1.347(9)
C5 H5 0.9500
C6 C7 1.427(11)
C6 H6 0.9500
C7 H7 0.9500
C8 C9 1.413(9)
C9 C10 1.476(8)
C10 C11 1.380(9)
C10 C15 1.395(8)
C11 C12 1.403(10)
C11 H11 0.9500
C12 C13 1.409(9)
C12 H12 0.9500
C13 C14 1.364(9)
C14 C15 1.366(9)
C14 H14 0.9500
C15 H15 0.9500
Cl1 C21 1.684(19)
Cl2 C21 1.657(17)
C21 H21A 0.9900
C21 H21B 0.9900

loop_
_geom_hbond_atom_site_label_D
_geom_hbond_atom_site_label_H
_geom_hbond_atom_site_label_A
_geom_hbond_distance_DH
_geom_hbond_distance_HA
_geom_hbond_distance_DA
_geom_hbond_angle_DHA
_geom_hbond_site_symmetry_A
O3 H3 O2 0.85 1.82 2.678(7) 179.2 4_545

loop_
_geom_torsion_atom_site_label_1
_geom_torsion_atom_site_label_2
_geom_torsion_atom_site_label_3
_geom_torsion_atom_site_label_4
_geom_torsion
C16A S1A C1 C2 -178.9(6)
C16A S1A C1 C7 0.3(8)
C16A S1A C1 S1B -7.1(11)
C16B S1B C1 C2 -161.8(7)
C16B S1B C1 C7 13.5(6)
C16B S1B C1 S1A -172.6(12)
C7 C1 C2 C3 -6.8(12)
S1A C1 C2 C3 172.3(5)
S1B C1 C2 C3 167.4(8)
C8 O1 C3 C2 174.8(5)
C8 O1 C3 C4 -2.7(6)
C1 C2 C3 O1 -177.2(7)
C1 C2 C3 C4 -0.5(11)
O1 C3 C4 C9 3.3(6)
C2 C3 C4 C9 -173.7(6)
O1 C3 C4 C5 -173.6(5)
C2 C3 C4 C5 9.5(9)
C9 C4 C5 C6 176.8(7)
C3 C4 C5 C6 -7.1(9)
C4 C5 C6 C7 -2.0(12)
C2 C1 C7 C6 2.5(13)
S1A C1 C7 C6 -176.5(6)
S1B C1 C7 C6 -173.3(8)
C5 C6 C7 C1 5.0(13)
C3 O1 C8 O2 -179.0(5)
C3 O1 C8 C9 1.1(6)
C5 C4 C9 C8 174.1(6)
C3 C4 C9 C8 -2.5(6)
C5 C4 C9 C10 -9.1(10)
C3 C4 C9 C10 174.3(5)
O2 C8 C9 C4 -178.9(7)
O1 C8 C9 C4 1.0(6)
O2 C8 C9 C10 4.2(10)
O1 C8 C9 C10 -175.9(5)
C4 C9 C10 C11 150.2(6)
C8 C9 C10 C11 -33.5(8)
C4 C9 C10 C15 -32.1(9)
C8 C9 C10 C15 144.2(6)
C15 C10 C11 C12 1.2(9)
C9 C10 C11 C12 179.0(6)
C10 C11 C12 C13 1.5(9)
C11 C12 C13 O3 178.6(6)
C11 C12 C13 C14 -3.8(9)
O3 C13 C14 C15 -179.1(6)
C12 C13 C14 C15 3.2(10)
C13 C14 C15 C10 -0.4(10)
C11 C10 C15 C14 -1.9(9)
C9 C10 C15 C14 -179.6(5)
